data_1559010
loop_
_publ_author_name
'Coste, Scott C.'
'Pearson, Tyler J.'
'Altman, Alison B.'
'Klein, Ryan A.'
'Finney, Brian A.'
'Hu, Michael Y.'
'Alp, E. Ercan'
'Vlaisavljevich, Bess'
'Freedman, Danna E.'

_publ_section_title
;
 Orbital energy mismatch engenders high-spin ground states in
 heterobimetallic complexes
;
_journal_name_full 'Chemical Science'
_journal_paper_doi 10.1039/D0SC03777J
_journal_year 2020
_chemical_formula_moiety 'C48 H43 B1 N6 Ni1 Sn1'
_chemical_formula_sum 'C54 H49 B N6 Ni Sn'
_chemical_formula_weight 970.20
_chemical_name_systematic 'hydrotris(3-phenyl-5-methylpyrazolyl)borate nickel triphenylstannide'
_chemical_properties_physical Moisture-sensitive
_space_group_crystal_system trigonal
_space_group_IT_number 148
_space_group_name_Hall '-R 3'
_space_group_name_H-M_alt 'R -3 :H'
_atom_sites_solution_hydrogens geom
_atom_sites_solution_primary dual
_audit_creation_date 2019-03-08
_audit_creation_method
;
Olex2 1.2
(compiled 2018.05.29 svn.r3508 for OlexSys, GUI svn.r5506)
;
_audit_update_record
;
2020-07-09 deposited with the CCDC.	2020-09-08 downloaded from the CCDC.
;
_cell_angle_alpha 90
_cell_angle_beta 90
_cell_angle_gamma 120
_cell_formula_units_Z 6
_cell_length_a 12.3186(4)
_cell_length_b 12.3186(4)
_cell_length_c 49.0829(17)
_cell_measurement_reflns_used 9884
_cell_measurement_temperature 100.0
_cell_measurement_theta_max 30.334
_cell_measurement_theta_min 2.490
_cell_volume 6450.4(4)
_computing_cell_refinement 'SAINT V8.38A (?, 2016)'
_computing_data_reduction 'SAINT V8.38A (?, 2016)'
_computing_molecular_graphics 'Olex2 (Dolomanov et al., 2009)'
_computing_publication_material 'Olex2 (Dolomanov et al., 2009)'
_computing_structure_refinement 'XL (Sheldrick, 2008)'
_computing_structure_solution 'XT (Sheldrick, 2015)'
_diffrn_ambient_temperature 100.0
_diffrn_measured_fraction_theta_full 1.000
_diffrn_measured_fraction_theta_max 1.000
_diffrn_measurement_device_type 'Bruker APEX-II CCD'
_diffrn_measurement_method '\f and \w scans'
_diffrn_radiation_type MoK\a
_diffrn_radiation_wavelength 0.71073
_diffrn_reflns_av_R_equivalents 0.0891
_diffrn_reflns_av_unetI/netI 0.0329
_diffrn_reflns_Laue_measured_fraction_full 1.000
_diffrn_reflns_Laue_measured_fraction_max 1.000
_diffrn_reflns_limit_h_max 17
_diffrn_reflns_limit_h_min -17
_diffrn_reflns_limit_k_max 17
_diffrn_reflns_limit_k_min -17
_diffrn_reflns_limit_l_max 69
_diffrn_reflns_limit_l_min -70
_diffrn_reflns_number 65036
_diffrn_reflns_point_group_measured_fraction_full 1.000
_diffrn_reflns_point_group_measured_fraction_max 1.000
_diffrn_reflns_theta_full 25.242
_diffrn_reflns_theta_max 30.605
_diffrn_reflns_theta_min 1.245
_diffrn_standards_number 0
_exptl_absorpt_coefficient_mu 1.066
_exptl_absorpt_correction_T_max 0.8872
_exptl_absorpt_correction_T_min 0.6505
_exptl_absorpt_correction_type multi-scan
_exptl_absorpt_process_details
'SADABS-2016/2 (Bruker,2016/2) was used for absorption correction. wR2(int) was 0.1608 before and 0.0827 after correction. The Ratio of minimum to maximum transmission is 0.7332. The \l/2 correction factor is Not present.'
_exptl_crystal_colour 'clear bluish green'
_exptl_crystal_colour_lustre clear
_exptl_crystal_colour_modifier bluish
_exptl_crystal_colour_primary green
_exptl_crystal_density_diffrn 1.499
_exptl_crystal_description hexagonal
_exptl_crystal_F_000 2988
_exptl_crystal_preparation 'Synthesized by the reaction of HSnPh3 with [TpNiCH2SiMe3].,Magnetic properties'
_exptl_crystal_recrystallization_method 'Crystallized from a benzene/hexanes layering.'
_exptl_crystal_size_max 0.443
_exptl_crystal_size_mid 0.38
_exptl_crystal_size_min 0.044
_refine_diff_density_max 0.605
_refine_diff_density_min -0.900
_refine_diff_density_rms 0.072
_refine_ls_extinction_method none
_refine_ls_goodness_of_fit_ref 1.050
_refine_ls_hydrogen_treatment constr
_refine_ls_matrix_type full
_refine_ls_number_parameters 173
_refine_ls_number_reflns 4430
_refine_ls_number_restraints 0
_refine_ls_restrained_S_all 1.050
_refine_ls_R_factor_all 0.0415
_refine_ls_R_factor_gt 0.0327
_refine_ls_shift/su_max 0.002
_refine_ls_shift/su_mean 0.000
_refine_ls_structure_factor_coef Fsqd
_refine_ls_weighting_details 'w=1/[\s^2^(Fo^2^)+(0.0371P)^2^+11.5138P] where P=(Fo^2^+2Fc^2^)/3'
_refine_ls_weighting_scheme calc
_refine_ls_wR_factor_gt 0.0823
_refine_ls_wR_factor_ref 0.0871
_reflns_Friedel_coverage 0.000
_reflns_number_gt 3715
_reflns_number_total 4430
_reflns_threshold_expression 'I > 2\s(I)'
_cod_data_source_file d0sc03777j2.cif
_cod_data_source_block scc140_0m
_cod_original_cell_volume 6450.4(5)
_cod_original_sg_symbol_H-M 'R -3'
_cod_database_code 1559010
_shelx_shelxl_version_number 2016/6
_shelx_space_group_comment
;
The symmetry employed for this shelxl refinement is uniquely defined
by the following loop, which should always be used as a source of
symmetry information in preference to the above space-group names.
They are only intended as comments.
;
_shelx_estimated_absorpt_t_max 0.955
_shelx_estimated_absorpt_t_min 0.650
_olex2_refinement_description
;
1. Fixed Uiso
 At 1.2 times of:
  All B(H) groups, All C(H) groups
 At 1.5 times of:
  All C(H,H,H) groups
2.a Ternary CH refined with riding coordinates:
 B1(H1)
2.b Aromatic/amide H refined with riding coordinates:
 C7(H7), C6(H6), C8(H8), C13(H13), C12(H12), C3(H3), C14(H14), C10(H10),
 C9(H9), C16(H16), C15(H15)
2.c Idealised Me refined as rotating group:
 C1(H1A,H1B,H1C)
;
_olex2_exptl_crystal_mounting_method 'Mounted on a MicroMount rod with Paratone-N oil.'
_olex2_submission_special_instructions 'No special instructions were received'

loop_
_space_group_symop_operation_xyz
'x, y, z'
'-y, x-y, z'
'-x+y, -x, z'
'x+2/3, y+1/3, z+1/3'
'-y+2/3, x-y+1/3, z+1/3'
'-x+y+2/3, -x+1/3, z+1/3'
'x+1/3, y+2/3, z+2/3'
'-y+1/3, x-y+2/3, z+2/3'
'-x+y+1/3, -x+2/3, z+2/3'
'-x, -y, -z'
'y, -x+y, -z'
'x-y, x, -z'
'-x+2/3, -y+1/3, -z+1/3'
'y+2/3, -x+y+1/3, -z+1/3'
'x-y+2/3, x+1/3, -z+1/3'
'-x+1/3, -y+2/3, -z+2/3'
'y+1/3, -x+y+2/3, -z+2/3'
'x-y+1/3, x+2/3, -z+2/3'

loop_
_atom_site_label
_atom_site_type_symbol
_atom_site_fract_x
_atom_site_fract_y
_atom_site_fract_z
_atom_site_U_iso_or_equiv
_atom_site_adp_type
_atom_site_occupancy
_atom_site_site_symmetry_order
_atom_site_calc_flag
_atom_site_refinement_flags_posn
_atom_site_refinement_flags_adp
_atom_site_refinement_flags_occupancy
_atom_site_disorder_assembly
_atom_site_disorder_group
Sn1 Sn 0.333333 0.666667 0.39520(2) 0.02855(7) Uani 1 3 d S T P . .
Ni1 Ni 0.333333 0.666667 0.44958(2) 0.02258(9) Uani 1 3 d S T P . .
N2 N 0.32681(14) 0.54654(14) 0.50020(3) 0.0228(3) Uani 1 1 d . . . . .
N1 N 0.30083(15) 0.51758(14) 0.47301(3) 0.0231(3) Uani 1 1 d . . . . .
C7 C 0.14839(19) 0.2732(2) 0.40097(4) 0.0324(4) Uani 1 1 d . . . . .
H7 H 0.091939 0.277362 0.388400 0.039 Uiso 1 1 calc R . . . .
C5 C 0.2627(2) 0.3383(2) 0.44325(4) 0.0326(4) Uani 1 1 d . . . . .
C6 C 0.18072(18) 0.34427(19) 0.42469(4) 0.0284(4) Uani 1 1 d . . . . .
H6 H 0.146630 0.397077 0.428214 0.034 Uiso 1 1 calc R . . . .
C8 C 0.1978(2) 0.1966(2) 0.39556(4) 0.0394(5) Uani 1 1 d . . . . .
H8 H 0.174697 0.147700 0.379393 0.047 Uiso 1 1 calc R . . . .
C2 C 0.3403(2) 0.4574(2) 0.51291(4) 0.0343(4) Uani 1 1 d . . . . .
C13 C 0.4953(3) 1.0728(2) 0.37888(5) 0.0429(5) Uani 1 1 d . . . . .
H13 H 0.552901 1.147499 0.388101 0.051 Uiso 1 1 calc R . . . .
C4 C 0.2948(2) 0.4066(2) 0.46942(4) 0.0321(4) Uani 1 1 d . . . . .
C11 C 0.3852(2) 0.8455(2) 0.37609(4) 0.0328(4) Uani 1 1 d . . . . .
C1 C 0.3726(3) 0.4623(2) 0.54235(4) 0.0422(6) Uani 1 1 d . . . . .
H1A H 0.463513 0.499341 0.544304 0.063 Uiso 1 1 calc GR . . . .
H1B H 0.330339 0.377230 0.549875 0.063 Uiso 1 1 calc GR . . . .
H1C H 0.345217 0.513606 0.552210 0.063 Uiso 1 1 calc GR . . . .
C12 C 0.4698(2) 0.9572(2) 0.38886(4) 0.0348(4) Uani 1 1 d . . . . .
H12 H 0.511377 0.954027 0.404893 0.042 Uiso 1 1 calc R . . . .
C3 C 0.3196(3) 0.3662(2) 0.49403(4) 0.0494(7) Uani 1 1 d . . . . .
H3 H 0.321820 0.291209 0.497125 0.059 Uiso 1 1 calc R . . . .
C14 C 0.4358(3) 1.0790(3) 0.35523(5) 0.0485(6) Uani 1 1 d . . . . .
H14 H 0.451140 1.157694 0.348471 0.058 Uiso 1 1 calc R . . . .
C10 C 0.3124(3) 0.2610(2) 0.43754(5) 0.0474(6) Uani 1 1 d . . . . .
H10 H 0.368454 0.255953 0.450096 0.057 Uiso 1 1 calc R . . . .
C9 C 0.2807(3) 0.1912(2) 0.41366(5) 0.0483(6) Uani 1 1 d . . . . .
H9 H 0.315977 0.139715 0.409786 0.058 Uiso 1 1 calc R . . . .
C16 C 0.3294(2) 0.8543(2) 0.35195(4) 0.0419(5) Uani 1 1 d . . . . .
H16 H 0.273262 0.780091 0.342366 0.050 Uiso 1 1 calc R . . . .
C15 C 0.3550(3) 0.9704(3) 0.34181(4) 0.0487(6) Uani 1 1 d . . . . .
H15 H 0.316110 0.974373 0.325423 0.058 Uiso 1 1 calc R . . . .
B1 B 0.333333 0.666667 0.51124(6) 0.0217(6) Uani 1 3 d S T P . .
H1 H 0.333333 0.666660 0.531616 0.026 Uiso 1 3 calc RS T P . .

loop_
_atom_site_aniso_label
_atom_site_aniso_U_11
_atom_site_aniso_U_22
_atom_site_aniso_U_33
_atom_site_aniso_U_23
_atom_site_aniso_U_13
_atom_site_aniso_U_12
Sn1 0.03647(10) 0.03647(10) 0.01270(10) 0.000 0.000 0.01824(5)
Ni1 0.02741(13) 0.02741(13) 0.01292(17) 0.000 0.000 0.01370(7)
N2 0.0286(7) 0.0283(7) 0.0131(6) -0.0012(5) -0.0030(5) 0.0154(6)
N1 0.0294(8) 0.0269(7) 0.0140(6) -0.0022(5) -0.0025(5) 0.0147(6)
C7 0.0307(10) 0.0371(10) 0.0239(8) -0.0028(7) -0.0037(7) 0.0128(8)
C5 0.0469(12) 0.0342(10) 0.0233(8) -0.0071(7) -0.0075(8) 0.0252(9)
C6 0.0302(9) 0.0343(10) 0.0215(8) -0.0018(7) 0.0002(7) 0.0167(8)
C8 0.0514(13) 0.0387(11) 0.0264(9) -0.0113(8) -0.0077(9) 0.0214(10)
C2 0.0543(13) 0.0399(11) 0.0211(8) -0.0039(7) -0.0101(8) 0.0329(10)
C13 0.0611(15) 0.0432(12) 0.0329(11) 0.0061(9) 0.0111(10) 0.0325(12)
C4 0.0496(12) 0.0373(10) 0.0212(8) -0.0068(7) -0.0084(8) 0.0305(10)
C11 0.0419(11) 0.0441(11) 0.0169(8) 0.0045(7) 0.0049(7) 0.0249(10)
C1 0.0715(16) 0.0521(13) 0.0229(9) -0.0056(9) -0.0152(9) 0.0458(13)
C12 0.0483(12) 0.0417(11) 0.0228(9) 0.0029(8) 0.0042(8) 0.0288(10)
C3 0.096(2) 0.0512(14) 0.0282(10) -0.0122(9) -0.0224(12) 0.0573(15)
C14 0.0737(18) 0.0583(15) 0.0333(11) 0.0197(11) 0.0213(11) 0.0479(15)
C10 0.0771(18) 0.0532(14) 0.0353(11) -0.0197(10) -0.0236(11) 0.0501(14)
C9 0.0764(18) 0.0500(14) 0.0372(12) -0.0205(10) -0.0170(11) 0.0458(14)
C16 0.0521(13) 0.0566(14) 0.0189(8) 0.0065(9) 0.0026(8) 0.0287(12)
C15 0.0639(16) 0.0752(18) 0.0218(9) 0.0176(10) 0.0105(10) 0.0460(15)
B1 0.0264(10) 0.0264(10) 0.0124(12) 0.000 0.000 0.0132(5)

loop_
_atom_type_symbol
_atom_type_description
_atom_type_scat_dispersion_real
_atom_type_scat_dispersion_imag
_atom_type_scat_source
C C 0.0033 0.0016 'International Tables Vol C Tables 4.2.6.8 and 6.1.1.4'
H H 0.0000 0.0000 'International Tables Vol C Tables 4.2.6.8 and 6.1.1.4'
B B 0.0013 0.0007 'International Tables Vol C Tables 4.2.6.8 and 6.1.1.4'
N N 0.0061 0.0033 'International Tables Vol C Tables 4.2.6.8 and 6.1.1.4'
Ni Ni 0.3393 1.1124 'International Tables Vol C Tables 4.2.6.8 and 6.1.1.4'
Sn Sn -0.6537 1.4246 'International Tables Vol C Tables 4.2.6.8 and 6.1.1.4'

loop_
_citation_id
_citation_doi
_citation_year
1 10.1039/D0SC03777J 2020

loop_
_geom_angle_atom_site_label_1
_geom_angle_atom_site_label_2
_geom_angle_atom_site_label_3
_geom_angle
_geom_angle_site_symmetry_1
_geom_angle_site_symmetry_3
_geom_angle_publ_flag
C11 Sn1 Ni1 115.54(5) 2_665 . ?
C11 Sn1 Ni1 115.54(5) . . ?
C11 Sn1 Ni1 115.54(5) 3_565 . ?
C11 Sn1 C11 102.78(6) 2_665 3_565 ?
C11 Sn1 C11 102.78(6) . 3_565 ?
C11 Sn1 C11 102.78(6) 2_665 . ?
N1 Ni1 Sn1 124.50(4) 3_565 . ?
N1 Ni1 Sn1 124.50(4) . . ?
N1 Ni1 Sn1 124.50(4) 2_665 . ?
N1 Ni1 N1 91.07(6) 2_665 . ?
N1 Ni1 N1 91.07(6) 3_565 . ?
N1 Ni1 N1 91.07(6) 3_565 2_665 ?
N1 N2 B1 118.93(16) . . ?
C2 N2 N1 110.23(15) . . ?
C2 N2 B1 130.83(16) . . ?
N2 N1 Ni1 113.54(11) . . ?
C4 N1 Ni1 137.06(13) . . ?
C4 N1 N2 106.15(14) . . ?
C6 C7 H7 119.8 . . ?
C8 C7 H7 119.8 . . ?
C8 C7 C6 120.43(19) . . ?
C6 C5 C4 122.38(18) . . ?
C6 C5 C10 118.92(18) . . ?
C10 C5 C4 118.64(18) . . ?
C7 C6 H6 119.9 . . ?
C5 C6 C7 120.21(19) . . ?
C5 C6 H6 119.9 . . ?
C7 C8 H8 120.0 . . ?
C7 C8 C9 119.96(19) . . ?
C9 C8 H8 120.0 . . ?
N2 C2 C1 123.79(18) . . ?
N2 C2 C3 107.84(17) . . ?
C3 C2 C1 128.38(19) . . ?
C12 C13 H13 120.2 . . ?
C12 C13 C14 119.7(2) . . ?
C14 C13 H13 120.2 . . ?
N1 C4 C5 123.80(17) . . ?
N1 C4 C3 109.78(17) . . ?
C3 C4 C5 126.39(19) . . ?
C12 C11 Sn1 120.13(14) . . ?
C12 C11 C16 117.3(2) . . ?
C16 C11 Sn1 122.41(17) . . ?
C2 C1 H1A 109.5 . . ?
C2 C1 H1B 109.5 . . ?
C2 C1 H1C 109.5 . . ?
H1A C1 H1B 109.5 . . ?
H1A C1 H1C 109.5 . . ?
H1B C1 H1C 109.5 . . ?
C13 C12 C11 121.9(2) . . ?
C13 C12 H12 119.0 . . ?
C11 C12 H12 119.0 . . ?
C2 C3 C4 105.97(18) . . ?
C2 C3 H3 127.0 . . ?
C4 C3 H3 127.0 . . ?
C13 C14 H14 120.3 . . ?
C15 C14 C13 119.4(2) . . ?
C15 C14 H14 120.3 . . ?
C5 C10 H10 119.7 . . ?
C9 C10 C5 120.5(2) . . ?
C9 C10 H10 119.7 . . ?
C8 C9 C10 119.9(2) . . ?
C8 C9 H9 120.0 . . ?
C10 C9 H9 120.0 . . ?
C11 C16 H16 119.6 . . ?
C15 C16 C11 120.9(2) . . ?
C15 C16 H16 119.6 . . ?
C14 C15 C16 120.7(2) . . ?
C14 C15 H15 119.6 . . ?
C16 C15 H15 119.6 . . ?
N2 B1 N2 108.32(12) 3_565 . ?
N2 B1 N2 108.33(12) 3_565 2_665 ?
N2 B1 N2 108.32(12) 2_665 . ?
N2 B1 H1 110.6 3_565 . ?
N2 B1 H1 110.6 2_665 . ?
N2 B1 H1 110.6 . . ?

loop_
_geom_bond_atom_site_label_1
_geom_bond_atom_site_label_2
_geom_bond_distance
_geom_bond_site_symmetry_2
_geom_bond_publ_flag
Sn1 Ni1 2.6693(4) . ?
Sn1 C11 2.176(2) 3_565 ?
Sn1 C11 2.176(2) 2_665 ?
Sn1 C11 2.176(2) . ?
Ni1 N1 2.0298(15) . ?
Ni1 N1 2.0297(15) 3_565 ?
Ni1 N1 2.0297(15) 2_665 ?
N2 N1 1.3776(19) . ?
N2 C2 1.343(2) . ?
N2 B1 1.5397(18) . ?
N1 C4 1.343(2) . ?
C7 H7 0.9500 . ?
C7 C6 1.390(3) . ?
C7 C8 1.380(3) . ?
C5 C6 1.389(3) . ?
C5 C4 1.477(3) . ?
C5 C10 1.395(3) . ?
C6 H6 0.9500 . ?
C8 H8 0.9500 . ?
C8 C9 1.380(3) . ?
C2 C1 1.492(3) . ?
C2 C3 1.378(3) . ?
C13 H13 0.9500 . ?
C13 C12 1.386(3) . ?
C13 C14 1.395(4) . ?
C4 C3 1.398(3) . ?
C11 C12 1.392(3) . ?
C11 C16 1.401(3) . ?
C1 H1A 0.9800 . ?
C1 H1B 0.9800 . ?
C1 H1C 0.9800 . ?
C12 H12 0.9500 . ?
C3 H3 0.9500 . ?
C14 H14 0.9500 . ?
C14 C15 1.372(4) . ?
C10 H10 0.9500 . ?
C10 C9 1.389(3) . ?
C9 H9 0.9500 . ?
C16 H16 0.9500 . ?
C16 C15 1.393(4) . ?
C15 H15 0.9500 . ?
B1 H1 1.0000 . ?

loop_
_smtbx_masks_void_nr
_smtbx_masks_void_average_x
_smtbx_masks_void_average_y
_smtbx_masks_void_average_z
_smtbx_masks_void_volume
_smtbx_masks_void_count_electrons
_smtbx_masks_void_content
1 0.000 0.000 0.000 71.4 0.0 ?
2 0.000 0.000 0.354 10.8 0.0 ?
3 0.000 0.000 0.500 169.6 42.2 '1 benzene'
4 0.000 0.000 0.646 10.8 0.0 ?
5 0.333 0.667 0.167 169.6 42.2 '1 benzene'
6 0.333 0.667 0.667 71.4 0.0 ?
7 0.333 0.667 0.021 10.8 0.0 ?
8 0.333 0.667 0.312 10.8 0.0 ?
9 0.667 0.333 0.833 169.6 41.7 '1 benzene'
10 0.667 0.333 0.333 71.4 0.0 ?
11 0.667 0.333 0.688 10.8 0.0 ?
12 0.667 0.333 0.979 10.8 0.0 ?
